data_1547641
loop_
_publ_author_name
'Kim, Hyunseok'
'Kim, Sanghyuck'
'Kim, Jiyeon'
'Son, Jeong-Yu'
'Baek, Yonghyeon'
'Um, Kyusik'
'Lee, Phil Ho'

_publ_section_title
;
 One-Pot Synthesis of Indolizines via Sequential Rhodium-Catalyzed [2 +
 1]-Cyclopropanation, Palladium-Catalyzed Ring Expansion, and Oxidation
 Reactions from Pyridotriazoles and 1,3-Dienes.
;
_journal_issue 20
_journal_name_full 'Organic letters'
_journal_page_first 5677
_journal_page_last 5680
_journal_paper_doi 10.1021/acs.orglett.7b02826
_journal_volume 19
_journal_year 2017
_chemical_formula_sum 'C27 H23 N O2'
_chemical_formula_weight 393.46
_chemical_name_common KSH-2849
_space_group_crystal_system triclinic
_space_group_IT_number 2
_space_group_name_Hall '-P 1'
_space_group_name_H-M_alt 'P -1'
_symmetry_space_group_name_Hall '-P 1'
_symmetry_space_group_name_H-M 'P -1'
_atom_sites_solution_hydrogens geom
_cell_angle_alpha 102.9521(14)
_cell_angle_beta 102.3647(9)
_cell_angle_gamma 105.5815(14)
_cell_formula_units_Z 2
_cell_length_a 9.1250(15)
_cell_length_b 11.0174(15)
_cell_length_c 11.6902(15)
_cell_measurement_reflns_used 4765
_cell_measurement_temperature 296.(2)
_cell_measurement_theta_max 23.8889
_cell_measurement_theta_min 3.1267
_cell_volume 1055.1(3)
_computing_cell_refinement 'SAINT V8.34A (Bruker AXS Inc., 2013)'
_computing_data_collection 'Bruker Instrument Service v2013.12.0.0'
_computing_data_reduction 'SAINT V8.34A (Bruker AXS Inc., 2013)'
_computing_structure_refinement 'SHELXL-2013 (Sheldrick, 2013)'
_diffrn_ambient_temperature 296.(2)
_diffrn_detector_area_resol_mean 8.3333
_diffrn_measured_fraction_theta_full 0.990
_diffrn_measured_fraction_theta_max 0.990
_diffrn_measurement_device_type 'Bruker APEX-II CCD'
_diffrn_measurement_method '\f and \w scans'
_diffrn_radiation_wavelength 0.71073
_diffrn_reflns_av_R_equivalents 0.0521
_diffrn_reflns_av_unetI/netI 0.0378
_diffrn_reflns_limit_h_max 12
_diffrn_reflns_limit_h_min -12
_diffrn_reflns_limit_k_max 14
_diffrn_reflns_limit_k_min -14
_diffrn_reflns_limit_l_max 15
_diffrn_reflns_limit_l_min -15
_diffrn_reflns_number 32537
_diffrn_reflns_theta_full 28.66
_diffrn_reflns_theta_max 28.66
_diffrn_reflns_theta_min 3.13
_exptl_absorpt_coefficient_mu 0.078
_exptl_absorpt_correction_T_max 0.99
_exptl_absorpt_correction_T_min 0.95
_exptl_absorpt_correction_type multi-scan
_exptl_absorpt_process_details 'SADABS V2012/1 (Bruker AXS Inc.)'
_exptl_crystal_colour colourless
_exptl_crystal_density_diffrn 1.238
_exptl_crystal_density_method 'not measured'
_exptl_crystal_description block
_exptl_crystal_F_000 416
_exptl_crystal_size_max 0.180
_exptl_crystal_size_mid 0.160
_exptl_crystal_size_min 0.120
_refine_diff_density_max 0.314
_refine_diff_density_min -0.181
_refine_ls_extinction_method none
_refine_ls_goodness_of_fit_ref 1.026
_refine_ls_hydrogen_treatment constr
_refine_ls_matrix_type full
_refine_ls_number_parameters 272
_refine_ls_number_reflns 5375
_refine_ls_number_restraints 0
_refine_ls_restrained_S_all 1.026
_refine_ls_R_factor_all 0.1116
_refine_ls_R_factor_gt 0.0588
_refine_ls_shift/su_max 0.000
_refine_ls_shift/su_mean 0.000
_refine_ls_structure_factor_coef Fsqd
_refine_ls_weighting_details 'w=1/[\s^2^(Fo^2^)+(0.0587P)^2^+0.3143P] where P=(Fo^2^+2Fc^2^)/3'
_refine_ls_weighting_scheme calc
_refine_ls_wR_factor_gt 0.1346
_refine_ls_wR_factor_ref 0.1637
_reflns_number_gt 3034
_reflns_number_total 5375
_reflns_threshold_expression 'I > 2\s(I)'
_cod_data_source_file ol7b02826_si_002.cif
_cod_data_source_block I
_cod_depositor_comments 'Adding full bibliography for 1547640--1547641.cif.'
_cod_database_code 1547641

loop_
_space_group_symop_operation_xyz
'x, y, z'
'-x, -y, -z'

loop_
_atom_site_type_symbol
_atom_site_label
_atom_site_fract_x
_atom_site_fract_y
_atom_site_fract_z
_atom_site_U_iso_or_equiv
_atom_site_adp_type
_atom_site_calc_flag
_atom_site_refinement_flags_adp
_atom_site_refinement_flags_posn
_atom_site_occupancy
_atom_site_disorder_group
C C1 0.1043(2) 0.19189(18) 0.04415(16) 0.0432(4) Uani d . . 1 .
C C2 -0.0571(2) 0.1881(2) 0.01330(18) 0.0539(5) Uani d . . 1 .
H H2 -0.0999 0.2158 0.0757 0.065 Uiso calc U R 1 .
C C3 -0.1499(2) 0.1449(2) -0.10533(19) 0.0607(6) Uani d . . 1 .
H H3 -0.2549 0.1432 -0.1228 0.073 Uiso calc U R 1 .
C C4 -0.0881(3) 0.1027(2) -0.20210(19) 0.0600(5) Uani d . . 1 .
H H4 -0.152 0.0742 -0.2829 0.072 Uiso calc U R 1 .
C C5 0.0633(3) 0.1035(2) -0.17761(18) 0.0557(5) Uani d . . 1 .
H H5 0.1027 0.0759 -0.2423 0.067 Uiso calc U R 1 .
C C6 0.1647(2) 0.14579(19) -0.05469(17) 0.0456(4) Uani d . . 1 .
C C7 0.3188(2) 0.1406(2) -0.02741(18) 0.0540(5) Uani d . . 1 .
H H7 0.3585 0.1112 -0.0914 0.065 Uiso calc U R 1 .
C C8 0.4147(2) 0.1781(2) 0.09264(18) 0.0502(5) Uani d . . 1 .
C C9 0.5700(3) 0.1664(3) 0.1197(2) 0.0711(7) Uani d . . 1 .
H H9 0.6063 0.1317 0.0556 0.085 Uiso calc U R 1 .
C C10 0.6649(3) 0.2046(3) 0.2362(2) 0.0773(7) Uani d . . 1 .
H H10 0.7646 0.1947 0.2517 0.093 Uiso calc U R 1 .
C C11 0.6125(2) 0.2594(3) 0.3343(2) 0.0684(6) Uani d . . 1 .
H H11 0.6793 0.2876 0.4142 0.082 Uiso calc U R 1 .
C C12 0.4659(2) 0.2714(2) 0.31340(19) 0.0583(5) Uani d . . 1 .
H H12 0.4345 0.3084 0.3797 0.07 Uiso calc U R 1 .
C C13 0.3581(2) 0.22899(19) 0.19267(17) 0.0457(4) Uani d . . 1 .
C C14 0.2022(2) 0.23586(19) 0.16722(16) 0.0442(4) Uani d . . 1 .
C C15 0.1375(2) 0.2889(2) 0.26601(17) 0.0521(5) Uani d . . 1 .
H H15 0.0979 0.3573 0.2594 0.063 Uiso calc U R 1 .
C C16 0.1319(2) 0.2471(2) 0.36139(17) 0.0511(5) Uani d . . 1 .
H H16 0.1798 0.1839 0.3707 0.061 Uiso calc U R 1 .
C C17 0.0566(2) 0.2903(2) 0.45646(16) 0.0495(5) Uani d . . 1 .
H H17 0.0057 0.3566 0.4465 0.059 Uiso calc U R 1 .
C C18 -0.0215(2) 0.1871(2) 0.50811(18) 0.0563(5) Uani d . . 1 .
H H18A -0.0176 0.0989 0.4775 0.068 Uiso calc U R 1 .
H H18B -0.1192 0.1899 0.5271 0.068 Uiso calc U R 1 .
C C19 0.1317(2) 0.29390(19) 0.58926(16) 0.0463(4) Uani d . . 1 .
C C20 0.2852(2) 0.26520(19) 0.61499(15) 0.0457(4) Uani d . . 1 .
C C21 0.4286(3) 0.3658(2) 0.6445(2) 0.0658(6) Uani d . . 1 .
H H21 0.431 0.4525 0.6541 0.079 Uiso calc U R 1 .
C C22 0.5675(3) 0.3366(3) 0.6595(2) 0.0782(7) Uani d . . 1 .
H H22 0.6648 0.4029 0.6789 0.094 Uiso calc U R 1 .
C C23 0.5601(3) 0.2093(4) 0.6455(2) 0.0819(8) Uani d . . 1 .
H H23 0.6521 0.1865 0.6544 0.098 Uiso calc U R 1 .
C C24 0.4152(3) 0.1155(3) 0.6182(2) 0.0806(8) Uani d . . 1 .
H H24 0.4116 0.0288 0.6106 0.097 Uiso calc U R 1 .
C C25 0.1024(3) 0.3903(2) 0.68543(19) 0.0577(5) Uani d . . 1 .
C C26 0.1736(4) 0.5021(3) 0.8974(2) 0.0960(9) Uani d . . 1 .
H H26A 0.1662 0.5836 0.8824 0.115 Uiso calc U R 1 .
H H26B 0.0729 0.4538 0.9062 0.115 Uiso calc U R 1 .
C C27 0.2999(5) 0.5309(3) 1.0079(3) 0.1131(11) Uani d . . 1 .
H H27A 0.3099 0.4499 1.02 0.17 Uiso calc U R 1 .
H H27B 0.2757 0.5788 1.0767 0.17 Uiso calc U R 1 .
H H27C 0.3981 0.5834 1.0005 0.17 Uiso calc U R 1 .
N N1 0.2765(2) 0.14062(18) 0.60143(17) 0.0617(5) Uani d . . 1 .
O O1 -0.0089(2) 0.4303(2) 0.66813(15) 0.0923(6) Uani d . . 1 .
O O2 0.20774(19) 0.42282(15) 0.79440(12) 0.0648(4) Uani d . . 1 ..

loop_
_atom_site_aniso_label
_atom_site_aniso_U_11
_atom_site_aniso_U_22
_atom_site_aniso_U_33
_atom_site_aniso_U_12
_atom_site_aniso_U_13
_atom_site_aniso_U_23
C1 0.0450(10) 0.0512(11) 0.0431(10) 0.0221(8) 0.0184(8) 0.0197(8)
C2 0.0504(11) 0.0783(14) 0.0470(11) 0.0348(10) 0.0205(9) 0.0232(10)
C3 0.0507(11) 0.0858(16) 0.0544(12) 0.0337(11) 0.0135(10) 0.0259(11)
C4 0.0625(13) 0.0743(15) 0.0437(11) 0.0285(11) 0.0090(9) 0.0179(10)
C5 0.0640(13) 0.0674(14) 0.0433(11) 0.0276(11) 0.0225(9) 0.0173(10)
C6 0.0480(10) 0.0519(11) 0.0453(10) 0.0197(9) 0.0221(8) 0.0188(9)
C7 0.0507(11) 0.0717(14) 0.0489(11) 0.0258(10) 0.0271(9) 0.0173(10)
C8 0.0428(10) 0.0626(12) 0.0543(12) 0.0219(9) 0.0237(9) 0.0204(10)
C9 0.0501(12) 0.1061(19) 0.0697(15) 0.0378(13) 0.0300(11) 0.0242(13)
C10 0.0432(12) 0.124(2) 0.0754(16) 0.0397(13) 0.0210(11) 0.0328(15)
C11 0.0469(12) 0.1045(19) 0.0566(13) 0.0307(12) 0.0123(10) 0.0252(12)
C12 0.0465(11) 0.0819(15) 0.0490(11) 0.0258(10) 0.0151(9) 0.0178(10)
C13 0.0421(10) 0.0558(11) 0.0470(10) 0.0212(8) 0.0183(8) 0.0189(9)
C14 0.0442(10) 0.0553(11) 0.0421(10) 0.0240(8) 0.0177(8) 0.0181(8)
C15 0.0493(11) 0.0693(13) 0.0464(11) 0.0321(10) 0.0163(9) 0.0166(10)
C16 0.0474(10) 0.0686(13) 0.0439(10) 0.0299(10) 0.0159(8) 0.0143(9)
C17 0.0491(10) 0.0693(13) 0.0397(10) 0.0314(10) 0.0165(8) 0.0171(9)
C18 0.0471(11) 0.0713(14) 0.0516(12) 0.0220(10) 0.0166(9) 0.0156(10)
C19 0.0511(10) 0.0570(12) 0.0370(9) 0.0279(9) 0.0163(8) 0.0110(8)
C20 0.0491(10) 0.0566(12) 0.0339(9) 0.0249(9) 0.0128(8) 0.0092(8)
C21 0.0552(13) 0.0651(14) 0.0659(14) 0.0174(11) 0.0100(10) 0.0089(11)
C22 0.0478(13) 0.110(2) 0.0619(15) 0.0202(13) 0.0065(11) 0.0125(14)
C23 0.0644(16) 0.140(3) 0.0643(15) 0.0629(18) 0.0199(12) 0.0390(16)
C24 0.092(2) 0.0912(19) 0.0922(19) 0.0632(17) 0.0390(15) 0.0411(15)
C25 0.0728(14) 0.0681(14) 0.0477(11) 0.0423(12) 0.0245(10) 0.0172(10)
C26 0.130(2) 0.100(2) 0.0564(15) 0.0617(19) 0.0271(15) -0.0078(14)
C27 0.166(3) 0.098(2) 0.0578(17) 0.047(2) 0.0201(19) -0.0023(15)
N1 0.0670(11) 0.0643(12) 0.0710(12) 0.0383(9) 0.0289(9) 0.0250(9)
O1 0.1074(13) 0.1310(16) 0.0662(11) 0.0903(13) 0.0290(10) 0.0177(10)
O2 0.0852(11) 0.0684(10) 0.0430(8) 0.0407(8) 0.0172(7) 0.0038(7)

loop_
_atom_type_symbol
_atom_type_description
_atom_type_scat_dispersion_real
_atom_type_scat_dispersion_imag
_atom_type_scat_source
C C 0.0033 0.0016 'International Tables Vol C Tables 4.2.6.8 and 6.1.1.4'
H H 0.0000 0.0000 'International Tables Vol C Tables 4.2.6.8 and 6.1.1.4'
N N 0.0061 0.0033 'International Tables Vol C Tables 4.2.6.8 and 6.1.1.4'
O O 0.0106 0.0060 'International Tables Vol C Tables 4.2.6.8 and 6.1.1.4'

loop_
_geom_angle_atom_site_label_1
_geom_angle_atom_site_label_2
_geom_angle_atom_site_label_3
_geom_angle
C14 C1 C2 122.24(16)
C14 C1 C6 120.31(15)
C2 C1 C6 117.42(16)
C3 C2 C1 121.56(18)
C3 C2 H2 119.2
C1 C2 H2 119.2
C2 C3 C4 120.53(18)
C2 C3 H3 119.7
C4 C3 H3 119.7
C5 C4 C3 120.15(19)
C5 C4 H4 119.9
C3 C4 H4 119.9
C4 C5 C6 121.49(18)
C4 C5 H5 119.3
C6 C5 H5 119.3
C7 C6 C5 122.20(17)
C7 C6 C1 118.96(17)
C5 C6 C1 118.82(16)
C8 C7 C6 121.76(17)
C8 C7 H7 119.1
C6 C7 H7 119.1
C7 C8 C9 121.22(18)
C7 C8 C13 119.99(16)
C9 C8 C13 118.79(18)
C10 C9 C8 121.5(2)
C10 C9 H9 119.2
C8 C9 H9 119.2
C9 C10 C11 119.94(19)
C9 C10 H10 120.0
C11 C10 H10 120.0
C12 C11 C10 120.7(2)
C12 C11 H11 119.7
C10 C11 H11 119.7
C11 C12 C13 122.02(19)
C11 C12 H12 119.0
C13 C12 H12 119.0
C14 C13 C12 123.80(17)
C14 C13 C8 119.24(16)
C12 C13 C8 116.95(16)
C13 C14 C1 119.65(16)
C13 C14 C15 121.89(16)
C1 C14 C15 118.46(15)
C16 C15 C14 125.09(18)
C16 C15 H15 117.5
C14 C15 H15 117.5
C15 C16 C17 126.48(18)
C15 C16 H16 116.8
C17 C16 H16 116.8
C16 C17 C18 116.24(18)
C16 C17 C19 118.25(15)
C18 C17 C19 59.74(13)
C16 C17 H17 116.8
C18 C17 H17 116.8
C19 C17 H17 116.8
C17 C18 C19 61.87(13)
C17 C18 H18A 117.6
C19 C18 H18A 117.6
C17 C18 H18B 117.6
C19 C18 H18B 117.6
H18A C18 H18B 114.7
C25 C19 C20 119.72(16)
C25 C19 C18 111.52(16)
C20 C19 C18 120.75(16)
C25 C19 C17 114.62(15)
C20 C19 C17 117.08(14)
C18 C19 C17 58.39(12)
N1 C20 C21 122.18(18)
N1 C20 C19 117.56(17)
C21 C20 C19 120.14(18)
C22 C21 C20 119.5(2)
C22 C21 H21 120.2
C20 C21 H21 120.2
C23 C22 C21 118.8(2)
C23 C22 H22 120.6
C21 C22 H22 120.6
C22 C23 C24 118.6(2)
C22 C23 H23 120.7
C24 C23 H23 120.7
N1 C24 C23 124.0(2)
N1 C24 H24 118.0
C23 C24 H24 118.0
O1 C25 O2 123.44(19)
O1 C25 C19 124.0(2)
O2 C25 C19 112.51(16)
C27 C26 O2 108.8(2)
C27 C26 H26A 109.9
O2 C26 H26A 109.9
C27 C26 H26B 109.9
O2 C26 H26B 109.9
H26A C26 H26B 108.3
C26 C27 H27A 109.5
C26 C27 H27B 109.5
H27A C27 H27B 109.5
C26 C27 H27C 109.5
H27A C27 H27C 109.5
H27B C27 H27C 109.5
C20 N1 C24 116.8(2)
C25 O2 C26 115.70(18)

loop_
_geom_bond_atom_site_label_1
_geom_bond_atom_site_label_2
_geom_bond_distance
C1 C14 1.417(2)
C1 C2 1.426(2)
C1 C6 1.434(2)
C2 C3 1.361(3)
C2 H2 0.93
C3 C4 1.412(3)
C3 H3 0.93
C4 C5 1.346(3)
C4 H4 0.93
C5 C6 1.427(3)
C5 H5 0.93
C6 C7 1.394(3)
C7 C8 1.388(3)
C7 H7 0.93
C8 C9 1.431(3)
C8 C13 1.438(3)
C9 C10 1.351(3)
C9 H9 0.93
C10 C11 1.410(3)
C10 H10 0.93
C11 C12 1.355(3)
C11 H11 0.93
C12 C13 1.428(3)
C12 H12 0.93
C13 C14 1.416(2)
C14 C15 1.483(2)
C15 C16 1.304(3)
C15 H15 0.93
C16 C17 1.483(2)
C16 H16 0.93
C17 C18 1.491(3)
C17 C19 1.544(2)
C17 H17 0.98
C18 C19 1.512(3)
C18 H18A 0.97
C18 H18B 0.97
C19 C25 1.487(3)
C19 C20 1.501(2)
C20 N1 1.325(2)
C20 C21 1.385(3)
C21 C22 1.375(3)
C21 H21 0.93
C22 C23 1.356(4)
C22 H22 0.93
C23 C24 1.362(4)
C23 H23 0.93
C24 N1 1.350(3)
C24 H24 0.93
C25 O1 1.208(2)
C25 O2 1.327(2)
C26 C27 1.442(4)
C26 O2 1.464(3)
C26 H26A 0.97
C26 H26B 0.97
C27 H27A 0.96
C27 H27B 0.96
C27 H27C 0.96
